data_4129315
loop_
_publ_author_name
'Harada, Jun'
'Ohtani, Masaki'
'Takahashi, Yukihiro'
'Inabe, Tamotsu'

_publ_section_title
;
 Molecular motion, dielectric response, and phase transition of
 charge-transfer crystals: acquired dynamic and dielectric properties of
 polar molecules in crystals.
;
_journal_issue 13
_journal_name_full 'Journal of the American Chemical Society'
_journal_page_first 4477
_journal_page_last 4486
_journal_paper_doi 10.1021/jacs.5b00412
_journal_volume 137
_journal_year 2015
_chemical_formula_moiety 'Br4 C8 O3, 2(C10 H6)'
_chemical_formula_sum 'C28 H12 Br4 O3'
_chemical_formula_weight 716.02
_space_group_crystal_system triclinic
_space_group_IT_number 2
_space_group_name_Hall '-P 1'
_space_group_name_H-M_alt 'P -1'
_atom_sites_solution_hydrogens geom
_atom_sites_solution_primary direct
_audit_creation_date 2014-12-18
_audit_creation_method
;
Olex2 1.2
(compiled 2014.11.28 svn.r3106 for OlexSys, GUI svn.r4959)
;
_cell_angle_alpha 85.0856(13)
_cell_angle_beta 73.6923(12)
_cell_angle_gamma 69.0129(12)
_cell_formula_units_Z 2
_cell_length_a 10.0091(8)
_cell_length_b 10.0755(8)
_cell_length_c 12.5454(10)
_cell_measurement_reflns_used 9947
_cell_measurement_temperature 265
_cell_measurement_theta_max 27.342
_cell_measurement_theta_min 2.263
_cell_volume 1133.55(16)
_computing_cell_refinement 'SAINT v8.34A (Bruker, 2013)'
_computing_data_collection 'Bruker APEX2 2014.1-1 (Bruker, 2014)'
_computing_data_reduction 'SAINT v8.34A (Bruker, 2013)'
_computing_molecular_graphics 'Olex2 (Dolomanov et al., 2009)'
_computing_publication_material 'Olex2 (Dolomanov et al., 2009)'
_computing_structure_refinement 'ShelXL (Sheldrick, 2008)'
_computing_structure_solution 'ShelXT (Sheldrick, 2008)'
_diffrn_ambient_temperature 265
_diffrn_detector_area_resol_mean 8.3333
_diffrn_measured_fraction_theta_full 1.000
_diffrn_measured_fraction_theta_max 0.996
_diffrn_measurement_device_type 'Bruker APEX-II CCD'
_diffrn_measurement_method '\f and \w scans'
_diffrn_radiation_type MoK\a
_diffrn_radiation_wavelength 0.71073
_diffrn_reflns_av_R_equivalents 0.0334
_diffrn_reflns_av_unetI/netI 0.0263
_diffrn_reflns_Laue_measured_fraction_full 1.000
_diffrn_reflns_Laue_measured_fraction_max 0.996
_diffrn_reflns_limit_h_max 12
_diffrn_reflns_limit_h_min -12
_diffrn_reflns_limit_k_max 13
_diffrn_reflns_limit_k_min -13
_diffrn_reflns_limit_l_max 16
_diffrn_reflns_limit_l_min -16
_diffrn_reflns_number 21564
_diffrn_reflns_point_group_measured_fraction_full 1.000
_diffrn_reflns_point_group_measured_fraction_max 0.996
_diffrn_reflns_theta_full 25.242
_diffrn_reflns_theta_max 27.378
_diffrn_reflns_theta_min 1.691
_diffrn_source 'rotating-anode X-ray tube'
_diffrn_standards_number 0
_exptl_absorpt_coefficient_mu 7.133
_exptl_absorpt_correction_T_max 0.2176
_exptl_absorpt_correction_T_min 0.0685
_exptl_absorpt_correction_type multi-scan
_exptl_absorpt_process_details
'SADABS-2014/2 (Bruker,2014/2) was used for absorption correction. wR2(int) was 0.1037 before and 0.0458 after correction. The Ratio of minimum to maximum transmission is 0.3148. The \l/2 correction factor is Not present.'
_exptl_crystal_colour red
_exptl_crystal_colour_primary red
_exptl_crystal_density_diffrn 2.098
_exptl_crystal_description block
_exptl_crystal_F_000 688
_exptl_crystal_size_max 0.5
_exptl_crystal_size_mid 0.2
_exptl_crystal_size_min 0.18
_refine_diff_density_max 0.576
_refine_diff_density_min -1.153
_refine_diff_density_rms 0.112
_refine_ls_extinction_method none
_refine_ls_goodness_of_fit_ref 1.065
_refine_ls_hydrogen_treatment constr
_refine_ls_matrix_type full
_refine_ls_number_parameters 299
_refine_ls_number_reflns 5118
_refine_ls_number_restraints 142
_refine_ls_restrained_S_all 1.107
_refine_ls_R_factor_all 0.0389
_refine_ls_R_factor_gt 0.0318
_refine_ls_shift/su_max 0.000
_refine_ls_shift/su_mean 0.000
_refine_ls_structure_factor_coef Fsqd
_refine_ls_weighting_details 'w=1/[\s^2^(Fo^2^)+(0.0473P)^2^+0.8194P] where P=(Fo^2^+2Fc^2^)/3'
_refine_ls_weighting_scheme calc
_refine_ls_wR_factor_gt 0.0879
_refine_ls_wR_factor_ref 0.0912
_reflns_Friedel_coverage 0.000
_reflns_number_gt 4369
_reflns_number_total 5118
_reflns_threshold_expression 'I > 2\s(I)'
_cod_data_source_file ja5b00412_si_002.cif
_cod_data_source_block perylene_TBPA_265K
_cod_database_code 4129315
_shelxl_version_number 2014/6
_shelx_space_group_comment
;
The symmetry employed for this shelxl refinement is uniquely defined
by the following loop, which should always be used as a source of
symmetry information in preference to the above space-group names.
They are only intended as comments.
;
_shelx_estimated_absorpt_t_max 0.360
_shelx_estimated_absorpt_t_min 0.125
_olex2_refinement_description
;
1. Fixed Uiso
 At 1.2 times of:
  All C(H) groups
2. Restrained distances
 C7-C1A \\sim C4-C1B \\sim C8-C2A \\sim C5-C2B
 with sigma of 0.02
 C4-Br2A \\sim C7-Br2B \\sim C5-Br3A \\sim C8-Br3B
 with sigma of 0.02
3. Uiso/Uaniso restraints and constraints
Uanis(Br2A) = Uanis(Br2B)
Uanis(Br3A) = Uanis(Br3B)
Uanis(O1A) = Uanis(O1B)
Uanis(O2A) = Uanis(O2B)
Uanis(O3A) = Uanis(O3B)
Uanis(C1A) = Uanis(C1B)
Uanis(C2A) = Uanis(C2B)
4. Rigid body (RIGU) restrains
 O3A, O1A, O2A, Br1, Br2A, Br3A, Br4, C1A, C2A, C3, C4, C5, C6, C7, C8
 with sigma for 1-2 distances of 0.004 and sigma for 1-3 distances of 0.004
5. Same fragment restrains
{O3A, O1A, O2A, C1A, C2A} sigma for 1-2: 0.02, 1-3: 0.04
as
{O3B, O1B, O2B, C1B, C2B}
6. Others
 Sof(O3B)=Sof(O1B)=Sof(O2B)=Sof(C1B)=Sof(C2B)=Sof(Br2B)=Sof(Br3B)=1-FVAR(1)
 Sof(O3A)=Sof(O1A)=Sof(O2A)=Sof(Br2A)=Sof(Br3A)=Sof(C1A)=Sof(C2A)=FVAR(1)
7.a Free rotating group:
 O3A(O1A,O2A,Br1,Br2A,Br3A,Br4,C1A,C2A,C3,C4,C5,C6,C7,C8)
7.b Aromatic/amide H refined with riding coordinates:
 C9(H9), C10(H10), C11(H11), C12(H12), C13(H13), C14(H14), C19(H19), C20(H20),
 C21(H21), C22(H22), C23(H23), C24(H24)
;
_olex2_submission_special_instructions 'No special instructions were received'

loop_
_space_group_symop_operation_xyz
'x, y, z'
'-x, -y, -z'

loop_
_atom_site_label
_atom_site_type_symbol
_atom_site_fract_x
_atom_site_fract_y
_atom_site_fract_z
_atom_site_U_iso_or_equiv
_atom_site_adp_type
_atom_site_occupancy
_atom_site_site_symmetry_order
_atom_site_calc_flag
_atom_site_refinement_flags_posn
_atom_site_refinement_flags_adp
_atom_site_refinement_flags_occupancy
_atom_site_disorder_assembly
_atom_site_disorder_group
O3A O 0.12426(5) 0.01014(4) 0.37894(3) 0.0512(6) Uani 0.9167(8) 1 d D U P A 1
O1A O 0.23723(5) 0.03438(5) 0.50359(3) 0.0610(9) Uani 0.9167(8) 1 d DG U P A 1
O2A O 0.04022(5) 0.02863(4) 0.22924(3) 0.0584(8) Uani 0.9167(8) 1 d DG U P A 1
Br1 Br 0.09283(3) 0.26845(3) 0.05283(2) 0.05078(11) Uani 1 1 d G U . . .
Br2A Br 0.29996(3) 0.46687(3) 0.03318(2) 0.04947(12) Uani 0.9167(8) 1 d DG U P A 1
Br3A Br 0.44604(3) 0.46995(3) 0.23515(2) 0.05223(12) Uani 0.9167(8) 1 d DG U P A 1
Br4 Br 0.41761(3) 0.25118(4) 0.44366(2) 0.05584(12) Uani 1 1 d G U . . .
C1A C 0.20723(5) 0.06969(4) 0.41911(2) 0.0447(8) Uani 0.9167(8) 1 d DG U P A 1
C2A C 0.10268(5) 0.06835(4) 0.27774(3) 0.0436(7) Uani 0.9167(8) 1 d DG U P A 1
C3 C 0.18811(2) 0.26483(2) 0.16204(2) 0.0328(5) Uani 1 1 d G U . . .
C4 C 0.27224(2) 0.35113(2) 0.15695(2) 0.0341(5) Uani 1 1 d DG U . . .
C5 C 0.33827(2) 0.34976(2) 0.24154(2) 0.0343(5) Uani 1 1 d DG U . . .
C6 C 0.32503(2) 0.26013(3) 0.33221(2) 0.0331(5) Uani 1 1 d G U . . .
C7 C 0.24204(3) 0.17483(3) 0.33528(2) 0.0339(5) Uani 1 1 d DG U . . .
C8 C 0.17645(3) 0.17660(3) 0.25228(2) 0.0338(5) Uani 1 1 d DG U . . .
O3B O 0.383(3) 0.491(3) 0.1032(19) 0.0512(6) Uani 0.0833(8) 1 d D . P A 2
O1B O 0.246(4) 0.458(3) -0.004(2) 0.0610(9) Uani 0.0833(8) 1 d D . P A 2
O2B O 0.483(4) 0.468(5) 0.243(3) 0.0584(8) Uani 0.0833(8) 1 d D . P A 2
C1B C 0.281(4) 0.463(3) 0.071(2) 0.0447(8) Uani 0.0833(8) 1 d D . P A 2
C2B C 0.385(3) 0.473(3) 0.210(2) 0.0436(7) Uani 0.0833(8) 1 d D . P A 2
Br2B Br 0.2078(6) 0.0481(5) 0.4716(4) 0.04947(12) Uani 0.0833(8) 1 d D . P A 2
Br3B Br 0.0467(6) 0.0460(5) 0.2705(5) 0.05223(12) Uani 0.0833(8) 1 d D . P A 2
C9 C 0.6902(4) 0.1452(4) 0.0100(3) 0.0499(8) Uani 1 1 d . . . . .
H9 H 0.7167 0.2021 -0.0484 0.060 Uiso 1 1 calc R . . . .
C10 C 0.7474(4) 0.1319(4) 0.1009(3) 0.0608(10) Uani 1 1 d . . . . .
H10 H 0.8116 0.1793 0.1017 0.073 Uiso 1 1 calc R . . . .
C11 C 0.7110(4) 0.0510(4) 0.1884(3) 0.0535(8) Uani 1 1 d . . . . .
H11 H 0.7492 0.0437 0.2491 0.064 Uiso 1 1 calc R . . . .
C12 C 0.5777(4) -0.1089(4) 0.2760(3) 0.0500(8) Uani 1 1 d . . . . .
H12 H 0.6150 -0.1161 0.3371 0.060 Uiso 1 1 calc R . . . .
C13 C 0.4892(4) -0.1812(3) 0.2735(3) 0.0541(9) Uani 1 1 d . . . . .
H13 H 0.4658 -0.2383 0.3329 0.065 Uiso 1 1 calc R . . . .
C14 C 0.4313(4) -0.1713(3) 0.1817(3) 0.0452(7) Uani 1 1 d . . . . .
H14 H 0.3702 -0.2223 0.1814 0.054 Uiso 1 1 calc R . . . .
C15 C 0.5951(3) 0.0767(3) 0.0037(2) 0.0342(6) Uani 1 1 d . . . . .
C16 C 0.5573(3) -0.0106(3) 0.0939(2) 0.0326(5) Uani 1 1 d . . . . .
C17 C 0.4636(3) -0.0875(3) 0.0920(2) 0.0344(6) Uani 1 1 d . . . . .
C18 C 0.6145(3) -0.0223(3) 0.1869(3) 0.0412(6) Uani 1 1 d . . . . .
C19 C 0.1545(4) 0.6821(4) 0.5107(3) 0.0567(9) Uani 1 1 d . . . . .
H19 H 0.1668 0.7463 0.4543 0.068 Uiso 1 1 calc R . . . .
C20 C 0.2127(4) 0.6773(5) 0.5993(4) 0.0732(13) Uani 1 1 d . . . . .
H20 H 0.2624 0.7388 0.6017 0.088 Uiso 1 1 calc R . . . .
C21 C 0.1984(4) 0.5839(5) 0.6830(3) 0.0661(11) Uani 1 1 d . . . . .
H21 H 0.2392 0.5811 0.7416 0.079 Uiso 1 1 calc R . . . .
C22 C 0.1051(4) 0.3932(4) 0.7668(3) 0.0602(10) Uani 1 1 d . . . . .
H22 H 0.1449 0.3898 0.8261 0.072 Uiso 1 1 calc R . . . .
C23 C 0.0338(5) 0.3061(4) 0.7640(3) 0.0623(10) Uani 1 1 d . . . . .
H23 H 0.0240 0.2424 0.8213 0.075 Uiso 1 1 calc R . . . .
C24 C -0.0274(4) 0.3089(3) 0.6754(3) 0.0522(8) Uani 1 1 d . . . . .
H24 H -0.0767 0.2464 0.6750 0.063 Uiso 1 1 calc R . . . .
C25 C 0.0780(3) 0.5936(3) 0.5037(2) 0.0355(6) Uani 1 1 d . . . . .
C26 C 0.0604(3) 0.4959(3) 0.5910(2) 0.0329(5) Uani 1 1 d . . . . .
C27 C -0.0159(3) 0.4019(3) 0.5891(2) 0.0343(6) Uani 1 1 d . . . . .
C28 C 0.1217(3) 0.4916(4) 0.6810(3) 0.0473(7) Uani 1 1 d . . . . .

loop_
_atom_site_aniso_label
_atom_site_aniso_U_11
_atom_site_aniso_U_22
_atom_site_aniso_U_33
_atom_site_aniso_U_23
_atom_site_aniso_U_13
_atom_site_aniso_U_12
O3A 0.0541(14) 0.0448(13) 0.0580(14) 0.0202(11) -0.0111(11) -0.0285(11)
O1A 0.0692(19) 0.0638(18) 0.0422(15) 0.0233(13) -0.0136(13) -0.0201(15)
O2A 0.0544(15) 0.0532(16) 0.083(2) 0.0083(15) -0.0225(15) -0.0357(13)
Br1 0.05185(19) 0.0626(2) 0.04228(17) 0.00362(14) -0.02170(14) -0.01880(15)
Br2A 0.0586(2) 0.04365(19) 0.04170(19) 0.02025(16) -0.00636(17) -0.02249(16)
Br3A 0.0491(2) 0.0475(2) 0.0719(3) 0.00378(17) -0.01307(19) -0.0338(2)
Br4 0.0515(2) 0.0771(3) 0.04518(19) 0.00268(16) -0.02211(15) -0.02322(17)
C1A 0.0420(17) 0.0383(17) 0.0419(17) 0.0104(14) -0.0036(14) -0.0084(13)
C2A 0.0370(16) 0.0369(16) 0.0541(19) 0.0071(14) -0.0063(14) -0.0155(14)
C3 0.0311(12) 0.0312(12) 0.0336(12) 0.0029(10) -0.0098(10) -0.0076(10)
C4 0.0333(13) 0.0292(12) 0.0343(13) 0.0086(10) -0.0053(10) -0.0094(10)
C5 0.0300(12) 0.0304(13) 0.0411(14) 0.0037(10) -0.0051(10) -0.0130(10)
C6 0.0289(12) 0.0353(13) 0.0326(12) 0.0029(10) -0.0085(10) -0.0089(10)
C7 0.0325(12) 0.0305(12) 0.0339(13) 0.0066(10) -0.0059(10) -0.0089(10)
C8 0.0308(12) 0.0317(13) 0.0386(13) 0.0045(10) -0.0076(10) -0.0126(10)
O3B 0.0541(14) 0.0448(13) 0.0580(14) 0.0202(11) -0.0111(11) -0.0285(11)
O1B 0.0692(19) 0.0638(18) 0.0422(15) 0.0233(13) -0.0136(13) -0.0201(15)
O2B 0.0544(15) 0.0532(16) 0.083(2) 0.0083(15) -0.0225(15) -0.0357(13)
C1B 0.0420(17) 0.0383(17) 0.0419(17) 0.0104(14) -0.0036(14) -0.0084(13)
C2B 0.0370(16) 0.0369(16) 0.0541(19) 0.0071(14) -0.0063(14) -0.0155(14)
Br2B 0.0586(2) 0.04365(19) 0.04170(19) 0.02025(16) -0.00636(17) -0.02249(16)
Br3B 0.0491(2) 0.0475(2) 0.0719(3) 0.00378(17) -0.01307(19) -0.0338(2)
C9 0.0509(18) 0.0506(18) 0.0581(19) 0.0030(15) -0.0126(15) -0.0312(15)
C10 0.0533(19) 0.071(2) 0.076(2) -0.010(2) -0.0190(18) -0.0388(18)
C11 0.0456(17) 0.062(2) 0.060(2) -0.0077(17) -0.0238(15) -0.0177(15)
C12 0.0542(18) 0.0467(17) 0.0422(16) 0.0047(13) -0.0186(14) -0.0060(14)
C13 0.065(2) 0.0411(17) 0.0425(17) 0.0125(14) -0.0105(15) -0.0078(15)
C14 0.0518(17) 0.0326(14) 0.0485(17) 0.0083(12) -0.0088(14) -0.0168(13)
C15 0.0327(13) 0.0282(12) 0.0412(14) -0.0001(11) -0.0073(11) -0.0119(10)
C16 0.0294(12) 0.0275(12) 0.0378(13) -0.0009(10) -0.0089(10) -0.0062(10)
C17 0.0331(13) 0.0250(12) 0.0406(14) 0.0014(10) -0.0074(11) -0.0069(10)
C18 0.0353(14) 0.0414(15) 0.0418(15) -0.0039(12) -0.0122(12) -0.0048(12)
C19 0.0551(19) 0.062(2) 0.062(2) -0.0027(17) -0.0030(16) -0.0402(17)
C20 0.055(2) 0.104(3) 0.078(3) -0.027(3) -0.0021(19) -0.054(2)
C21 0.0410(17) 0.101(3) 0.065(2) -0.025(2) -0.0179(17) -0.0260(19)
C22 0.057(2) 0.065(2) 0.0398(17) 0.0012(16) -0.0195(15) 0.0055(18)
C23 0.076(2) 0.0482(19) 0.0421(17) 0.0143(15) -0.0132(17) -0.0031(18)
C24 0.067(2) 0.0345(15) 0.0461(17) 0.0108(13) -0.0058(15) -0.0173(14)
C25 0.0303(12) 0.0348(14) 0.0406(14) -0.0001(11) -0.0032(11) -0.0151(11)
C26 0.0241(11) 0.0342(13) 0.0355(13) -0.0025(11) -0.0057(10) -0.0053(10)
C27 0.0330(13) 0.0265(12) 0.0378(13) 0.0036(10) -0.0047(11) -0.0081(10)
C28 0.0319(14) 0.0611(19) 0.0400(15) -0.0078(14) -0.0114(12) -0.0025(13)

loop_
_atom_type_symbol
_atom_type_description
_atom_type_scat_dispersion_real
_atom_type_scat_dispersion_imag
_atom_type_scat_source
C C 0.0033 0.0016 'International Tables Vol C Tables 4.2.6.8 and 6.1.1.4'
H H 0.0000 0.0000 'International Tables Vol C Tables 4.2.6.8 and 6.1.1.4'
O O 0.0106 0.0060 'International Tables Vol C Tables 4.2.6.8 and 6.1.1.4'
Br Br -0.2901 2.4595 'International Tables Vol C Tables 4.2.6.8 and 6.1.1.4'

loop_
_geom_angle_atom_site_label_1
_geom_angle_atom_site_label_2
_geom_angle_atom_site_label_3
_geom_angle
_geom_angle_site_symmetry_3
C2A O3A C1A 111.3 .
O3A C1A C7 106.2 .
O1A C1A O3A 121.6 .
O1A C1A C7 132.2 .
O3A C2A C8 106.2 .
O2A C2A O3A 121.4 .
O2A C2A C8 132.4 .
C4 C3 Br1 121.9 .
C8 C3 Br1 120.7 .
C8 C3 C4 117.4 .
C3 C4 Br2A 119.4 .
C3 C4 C1B 123.0(9) .
C5 C4 Br2A 119.8 .
C5 C4 C3 120.7 .
C5 C4 C1B 115.8(9) .
C4 C5 Br3A 120.1 .
C4 C5 C6 121.1 .
C4 C5 C2B 100.0(10) .
C6 C5 Br3A 118.8 .
C6 C5 C2B 138.0(10) .
C5 C6 Br4 122.0 .
C7 C6 Br4 120.7 .
C7 C6 C5 117.3 .
C6 C7 C1A 130.3 .
C6 C7 Br2B 119.25(16) .
C8 C7 C1A 108.1 .
C8 C7 C6 121.7 .
C8 C7 Br2B 119.02(16) .
C3 C8 C2A 129.9 .
C3 C8 Br3B 120.46(16) .
C7 C8 C2A 108.2 .
C7 C8 C3 121.9 .
C7 C8 Br3B 117.61(16) .
C1B O3B C2B 119(2) .
O3B C1B C4 93.1(15) .
O1B C1B C4 119(2) .
O1B C1B O3B 141(3) .
O3B C2B C5 102.6(16) .
O2B C2B C5 113(3) .
O2B C2B O3B 125(3) .
C10 C9 H9 118.9 .
C15 C9 H9 118.9 .
C15 C9 C10 122.2(3) .
C9 C10 H10 119.5 .
C11 C10 C9 121.0(3) .
C11 C10 H10 119.5 .
C10 C11 H11 120.2 .
C10 C11 C18 119.7(3) .
C18 C11 H11 120.2 .
C13 C12 H12 119.7 .
C13 C12 C18 120.6(3) .
C18 C12 H12 119.7 .
C12 C13 H13 119.8 .
C12 C13 C14 120.5(3) .
C14 C13 H13 119.8 .
C13 C14 H14 119.3 .
C17 C14 C13 121.4(3) .
C17 C14 H14 119.3 .
C9 C15 C16 117.7(3) .
C9 C15 C17 122.8(3) 2_655
C16 C15 C17 119.5(2) 2_655
C17 C16 C15 121.0(3) .
C18 C16 C15 119.8(3) .
C18 C16 C17 119.1(3) .
C14 C17 C15 122.0(3) 2_655
C14 C17 C16 118.5(3) .
C16 C17 C15 119.5(2) 2_655
C11 C18 C16 119.6(3) .
C12 C18 C11 120.5(3) .
C12 C18 C16 119.9(3) .
C20 C19 H19 119.1 .
C20 C19 C25 121.8(4) .
C25 C19 H19 119.1 .
C19 C20 H20 119.5 .
C21 C20 C19 121.0(3) .
C21 C20 H20 119.5 .
C20 C21 H21 120.0 .
C20 C21 C28 120.0(3) .
C28 C21 H21 120.0 .
C23 C22 H22 119.5 .
C23 C22 C28 121.0(3) .
C28 C22 H22 119.5 .
C22 C23 H23 119.6 .
C22 C23 C24 120.7(3) .
C24 C23 H23 119.6 .
C23 C24 H24 119.2 .
C27 C24 C23 121.6(3) .
C27 C24 H24 119.2 .
C19 C25 C26 118.2(3) .
C19 C25 C27 122.2(3) 2_566
C26 C25 C27 119.6(2) 2_566
C27 C26 C25 121.3(3) .
C27 C26 C28 119.4(3) .
C28 C26 C25 119.3(3) .
C24 C27 C25 122.5(3) 2_566
C24 C27 C26 118.3(3) .
C26 C27 C25 119.1(2) 2_566
C21 C28 C22 121.3(3) .
C21 C28 C26 119.7(3) .
C22 C28 C26 119.0(3) .

loop_
_geom_bond_atom_site_label_1
_geom_bond_atom_site_label_2
_geom_bond_distance
_geom_bond_site_symmetry_2
O3A C1A 1.3955 .
O3A C2A 1.3922 .
O1A C1A 1.1736 .
O2A C2A 1.1644 .
Br1 C3 1.8676 .
Br2A C4 1.8781 .
Br3A C5 1.8726 .
Br4 C6 1.8621 .
C1A C7 1.4891 .
C2A C8 1.4904 .
C3 C4 1.3979 .
C3 C8 1.3832 .
C4 C5 1.3958 .
C4 C1B 1.497(16) .
C5 C6 1.3971 .
C5 C2B 1.470(16) .
C6 C7 1.3849 .
C7 C8 1.3740 .
C7 Br2B 2.069(4) .
C8 Br3B 2.116(4) .
O3B C1B 1.326(18) .
O3B C2B 1.348(18) .
O1B C1B 1.101(18) .
O2B C2B 1.144(18) .
C9 H9 0.9300 .
C9 C10 1.390(5) .
C9 C15 1.383(4) .
C10 H10 0.9300 .
C10 C11 1.356(6) .
C11 H11 0.9300 .
C11 C18 1.415(5) .
C12 H12 0.9300 .
C12 C13 1.340(5) .
C12 C18 1.406(5) .
C13 H13 0.9300 .
C13 C14 1.409(5) .
C14 H14 0.9300 .
C14 C17 1.382(4) .
C15 C16 1.423(4) .
C15 C17 1.459(4) 2_655
C16 C17 1.420(4) .
C16 C18 1.417(4) .
C17 C15 1.459(4) 2_655
C19 H19 0.9300 .
C19 C20 1.383(6) .
C19 C25 1.389(4) .
C20 H20 0.9300 .
C20 C21 1.361(7) .
C21 H21 0.9300 .
C21 C28 1.407(5) .
C22 H22 0.9300 .
C22 C23 1.323(6) .
C22 C28 1.416(5) .
C23 H23 0.9300 .
C23 C24 1.406(5) .
C24 H24 0.9300 .
C24 C27 1.377(4) .
C25 C26 1.425(4) .
C25 C27 1.456(4) 2_566
C26 C27 1.419(4) .
C26 C28 1.419(4) .
C27 C25 1.456(4) 2_566

loop_
_geom_torsion_atom_site_label_1
_geom_torsion_atom_site_label_2
_geom_torsion_atom_site_label_3
_geom_torsion_atom_site_label_4
_geom_torsion
_geom_torsion_site_symmetry_1
_geom_torsion_site_symmetry_4
O3A C1A C7 C6 -177.8 . .
O3A C1A C7 C8 1.7 . .
O3A C2A C8 C3 180.0 . .
O3A C2A C8 C7 2.1 . .
O1A C1A C7 C6 1.9 . .
O1A C1A C7 C8 -178.7 . .
O2A C2A C8 C3 1.8 . .
O2A C2A C8 C7 -176.0 . .
Br1 C3 C4 Br2A -3.5 . .
Br1 C3 C4 C5 177.9 . .
Br1 C3 C4 C1B 6.2(19) . .
Br1 C3 C8 C2A 4.3 . .
Br1 C3 C8 C7 -178.2 . .
Br1 C3 C8 Br3B -1.17(17) . .
Br2A C4 C5 Br3A 3.1 . .
Br2A C4 C5 C6 -177.2 . .
Br3A C5 C6 Br4 -2.6 . .
Br3A C5 C6 C7 178.7 . .
Br4 C6 C7 C1A 1.3 . .
Br4 C6 C7 C8 -178.0 . .
Br4 C6 C7 Br2B 4.79(17) . .
C1A O3A C2A O2A 177.4 . .
C1A O3A C2A C8 -1.1 . .
C1A C7 C8 C2A -2.3 . .
C1A C7 C8 C3 179.7 . .
C2A O3A C1A O1A -180.0 . .
C2A O3A C1A C7 -0.3 . .
C3 C4 C5 Br3A -178.3 . .
C3 C4 C5 C6 1.4 . .
C3 C4 C5 C2B -169.3(13) . .
C3 C4 C1B O3B -174.0(14) . .
C3 C4 C1B O1B -17(5) . .
C4 C3 C8 C2A -176.3 . .
C4 C3 C8 C7 1.2 . .
C4 C3 C8 Br3B 178.23(17) . .
C4 C5 C6 Br4 177.7 . .
C4 C5 C6 C7 -1.0 . .
C4 C5 C2B O3B -19(2) . .
C4 C5 C2B O2B -156(3) . .
C5 C4 C1B O3B 14(3) . .
C5 C4 C1B O1B 171(3) . .
C5 C6 C7 C1A -179.9 . .
C5 C6 C7 C8 0.7 . .
C5 C6 C7 Br2B -176.49(17) . .
C6 C5 C2B O3B 173.2(12) . .
C6 C5 C2B O2B 36(5) . .
C6 C7 C8 C2A 177.2 . .
C6 C7 C8 C3 -0.9 . .
C6 C7 C8 Br3B -177.93(17) . .
C8 C3 C4 Br2A 177.1 . .
C8 C3 C4 C5 -1.5 . .
C8 C3 C4 C1B -173.1(19) . .
C1B C4 C5 C6 173.6(18) . .
C1B C4 C5 C2B 3(2) . .
C1B O3B C2B C5 34(4) . .
C1B O3B C2B O2B 164(4) . .
C2B C5 C6 Br4 -15.9(19) . .
C2B C5 C6 C7 165.4(19) . .
C2B O3B C1B C4 -30(4) . .
C2B O3B C1B O1B -176(5) . .
Br2B C7 C8 C3 176.33(17) . .
Br2B C7 C8 Br3B -0.7(2) . .
C9 C10 C11 C18 0.6(6) . .
C9 C15 C16 C17 -178.2(3) . .
C9 C15 C16 C18 1.3(4) . .
C10 C9 C15 C16 -0.5(5) . .
C10 C9 C15 C17 -178.8(3) . 2_655
C10 C11 C18 C12 178.8(3) . .
C10 C11 C18 C16 0.1(5) . .
C12 C13 C14 C17 0.0(5) . .
C13 C12 C18 C11 -178.4(3) . .
C13 C12 C18 C16 0.3(4) . .
C13 C14 C17 C15 179.8(3) . 2_655
C13 C14 C17 C16 0.0(4) . .
C15 C9 C10 C11 -0.5(6) . .
C15 C16 C17 C14 179.6(2) . .
C15 C16 C17 C15 -0.2(4) . 2_655
C15 C16 C18 C11 -1.1(4) . .
C15 C16 C18 C12 -179.8(3) . .
C17 C15 C16 C17 0.2(4) 2_655 .
C17 C15 C16 C18 179.7(2) 2_655 .
C17 C16 C18 C11 178.4(3) . .
C17 C16 C18 C12 -0.3(4) . .
C18 C12 C13 C14 -0.1(5) . .
C18 C16 C17 C14 0.1(4) . .
C18 C16 C17 C15 -179.7(2) . 2_655
C19 C20 C21 C28 -0.8(6) . .
C19 C25 C26 C27 -179.7(3) . .
C19 C25 C26 C28 -0.4(4) . .
C20 C19 C25 C26 -0.1(5) . .
C20 C19 C25 C27 179.9(3) . 2_566
C20 C21 C28 C22 180.0(3) . .
C20 C21 C28 C26 0.3(5) . .
C22 C23 C24 C27 -0.3(5) . .
C23 C22 C28 C21 -179.6(3) . .
C23 C22 C28 C26 0.1(5) . .
C23 C24 C27 C25 179.8(3) . 2_566
C23 C24 C27 C26 0.3(4) . .
C25 C19 C20 C21 0.7(6) . .
C25 C26 C27 C24 179.2(3) . .
C25 C26 C27 C25 -0.3(4) . 2_566
C25 C26 C28 C21 0.2(4) . .
C25 C26 C28 C22 -179.4(3) . .
C27 C25 C26 C27 0.3(4) 2_566 .
C27 C25 C26 C28 179.7(2) 2_566 .
C27 C26 C28 C21 179.6(3) . .
C27 C26 C28 C22 0.0(4) . .
C28 C22 C23 C24 0.1(5) . .
C28 C26 C27 C24 -0.2(4) . .
C28 C26 C27 C25 -179.7(2) . 2_566
